data_1000280
loop_
_publ_author_name
'Ostorero, J'
'Leblanc, M'

_publ_section_title 'Room temperature structure of La~2~O~2~S~2~'
_journal_coden_ASTM ACSCEE
_journal_name_full 'Acta Crystallographica C (39,1983-)'
_journal_page_first 1376
_journal_page_last 1378
_journal_volume 46
_journal_year 1990
_chemical_formula_structural 'La2 O2 S2'
_chemical_formula_sum 'La2 O2 S2'
_chemical_name_systematic 'Lanthanum oxide sulfide (2/2/2)'
_space_group_IT_number 64
_space_group_name_Hall '-C 2ac 2'
_space_group_name_H-M_alt 'C m c e'
_symmetry_cell_setting orthorhombic
_symmetry_Int_Tables_number 64
_symmetry_space_group_name_Hall '-C 2ac 2'
_symmetry_space_group_name_H-M 'C m c e'
_cell_angle_alpha 90
_cell_angle_beta 90
_cell_angle_gamma 90
_cell_formula_units_Z 4
_cell_length_a 13.215(2)
_cell_length_b 5.943(1)
_cell_length_c 5.938(1)
_cell_volume 466.4
_refine_ls_R_factor_all 0.017
_cod_original_sg_symbol_H-M 'C m c a'
_cod_database_code 1000280

loop_
_symmetry_equiv_pos_as_xyz
x,y,z
x,-y,-z
x,1/2-y,1/2+z
x,1/2+y,1/2-z
-x,-y,-z
-x,y,z
-x,1/2+y,1/2-z
-x,1/2-y,1/2+z
1/2+x,1/2+y,z
1/2+x,1/2-y,-z
1/2+x,-y,1/2+z
1/2+x,y,1/2-z
1/2-x,1/2-y,-z
1/2-x,1/2+y,z
1/2-x,y,1/2-z
1/2-x,-y,1/2+z

loop_
_atom_site_aniso_label
_atom_site_aniso_U_11
_atom_site_aniso_U_12
_atom_site_aniso_U_13
_atom_site_aniso_U_22
_atom_site_aniso_U_23
_atom_site_aniso_U_33
La1 0.0052(1) 0. 0. 0.0053(1) -0.0001(1) 0.0045(1)
S1 0.0087(2) 0. 0. 0.0098(3) 0.0002(4) 0.0091(3)
O1 0.0075(8) 0. 0.0001(7) 0.0066(9) 0. 0.0069(9)

loop_
_atom_site_label
_atom_site_type_symbol
_atom_site_symmetry_multiplicity
_atom_site_Wyckoff_symbol
_atom_site_fract_x
_atom_site_fract_y
_atom_site_fract_z
_atom_site_occupancy
_atom_site_attached_hydrogens
_atom_site_calc_flag
La1 La3+ 8 d 0.3392(1) 0. 0. 1. 0 d
S1 S1- 8 f 0. 0.3750(2) 0.3747(2) 1. 0 d
O1 O2- 8 e 0.25 0.2446(4) 0.25 1. 0 d

loop_
_atom_type_symbol
_atom_type_oxidation_number
La3+ 3.000
S1- -1.000
O2- -2.000

_database_code_amcsd 0010166
